data_7709468
loop_
_publ_author_name
'Al-Riyahee, Ali A. A.'
'Horton, Peter N.'
'Coles, Simon J.'
'Berry, Colin'
'Horrocks, Paul D.'
'Pope, Simon J. A.'
'Amoroso, Angelo J.'

_publ_section_title
;
 &#x000D; N,N&#x2032;-Substituted thioureas and their metal complexes:
 syntheses, structures and electronic properties
;
_journal_name_full 'Dalton Transactions'
_journal_paper_doi 10.1039/D1DT04091J
_journal_year 2022
_chemical_formula_moiety 'C26 H24 Cu N8 O2 S2, Cl O4'
_chemical_formula_sum 'C26 H24 Cl Cu N8 O6 S2'
_chemical_formula_weight 707.64
_space_group_crystal_system monoclinic
_space_group_IT_number 14
_space_group_name_Hall '-P 2ybc'
_space_group_name_H-M_alt 'P 1 21/c 1'
_atom_sites_solution_hydrogens mixed
_atom_sites_solution_primary iterative
_audit_creation_date 2016-05-26
_audit_creation_method
;
Olex2 1.2
(compiled 2016.02.19 svn.r3266 for OlexSys, GUI svn.r5155)
;
_audit_update_record
;
2021-05-07 deposited with the CCDC.	2022-01-31 downloaded from the CCDC.
;
_cell_angle_alpha 90
_cell_angle_beta 106.4260(10)
_cell_angle_gamma 90
_cell_formula_units_Z 4
_cell_length_a 10.4870(7)
_cell_length_b 17.9141(13)
_cell_length_c 15.3930(11)
_cell_measurement_reflns_used 33946
_cell_measurement_temperature 100(2)
_cell_measurement_theta_max 27.5
_cell_measurement_theta_min 2.1
_cell_volume 2773.8(3)
_computing_cell_refinement 'CrystalClear-SM Expert 3.1 b27 (Rigaku, 2013)'
_computing_data_collection 'CrystalClear-SM Expert 3.1 b27 (Rigaku, 2013)'
_computing_data_reduction 'CrystalClear-SM Expert 3.1 b27 (Rigaku, 2013)'
_computing_molecular_graphics 'Olex2 (Dolomanov et al., 2009)'
_computing_publication_material 'Olex2 (Dolomanov et al., 2009)'
_computing_structure_refinement 'ShelXL (Sheldrick, 2015)'
_computing_structure_solution
;
Superflip (Palatinus & Chapuis, 2007;Palatinus & van der Lee, 2008;
Palatinus et al., 2012)
;
_diffrn_ambient_temperature 100(2)
_diffrn_detector 'CCD area detector'
_diffrn_detector_area_resol_mean 28.5714
_diffrn_detector_type 'Rigaku HG Saturn724+ (2x2 bin mode)'
_diffrn_measured_fraction_theta_full 0.998
_diffrn_measured_fraction_theta_max 0.999
_diffrn_measurement_details
;
scan:
	Number of images: 137
	           Slice: -107.0000 - 30.0000
	     Image width: 1.0000
	        Exp time: 80.0000
	   Rotation axis: Omega
	           Omega: 0.0000
	           Kappa: -18.0000
	             Phi: -30.0000
	             XTD: 44.8344
	          2theta: -17.1095
scan:
	Number of images: 99
	           Slice: -77.0000 - 22.0000
	     Image width: 1.0000
	        Exp time: 80.0000
	   Rotation axis: Omega
	           Omega: 0.0000
	           Kappa: -72.0000
	             Phi: -90.0000
	             XTD: 44.8344
	          2theta: -17.1095
scan:
	Number of images: 66
	           Slice: -31.0000 - 35.0000
	     Image width: 1.0000
	        Exp time: 80.0000
	   Rotation axis: Omega
	           Omega: 0.0000
	           Kappa: 54.0000
	             Phi: 150.0000
	             XTD: 44.8344
	          2theta: -17.1095
scan:
	Number of images: 75
	           Slice: -53.0000 - 22.0000
	     Image width: 1.0000
	        Exp time: 80.0000
	   Rotation axis: Omega
	           Omega: 0.0000
	           Kappa: -72.0000
	             Phi: 60.0000
	             XTD: 44.8344
	          2theta: -17.1095
scan:
	Number of images: 56
	           Slice: -31.0000 - 25.0000
	     Image width: 1.0000
	        Exp time: 80.0000
	   Rotation axis: Omega
	           Omega: 0.0000
	           Kappa: 72.0000
	             Phi: -180.0000
	             XTD: 44.8344
	          2theta: -17.1095
scan:
	Number of images: 126
	           Slice: -56.0000 - 70.0000
	     Image width: 1.0000
	        Exp time: 80.0000
	   Rotation axis: Omega
	           Omega: 0.0000
	           Kappa: 72.0000
	             Phi: 150.0000
	             XTD: 44.8344
	          2theta: -17.1095
;
_diffrn_measurement_device 'four-circle \k goniometer'
_diffrn_measurement_device_type
'Rigaku FRE+ equipped with HF Varimax confocal mirrors and an AFC12 goniometer and HG Saturn 724+ detector'
_diffrn_measurement_method 'profile data from \w-scans'
_diffrn_measurement_specimen_support 'MiTeGen MicroLoop'
_diffrn_orient_matrix_type d*Trek
_diffrn_orient_matrix_UB_11 -0.023896
_diffrn_orient_matrix_UB_12 0.049066
_diffrn_orient_matrix_UB_13 0.083094
_diffrn_orient_matrix_UB_21 -0.033113
_diffrn_orient_matrix_UB_22 -0.042217
_diffrn_orient_matrix_UB_23 0.015406
_diffrn_orient_matrix_UB_31 0.045312
_diffrn_orient_matrix_UB_32 -0.018448
_diffrn_orient_matrix_UB_33 0.046837
_diffrn_radiation_collimation 0.2
_diffrn_radiation_monochromator 'Confocal mirrors, HF Varimax'
_diffrn_radiation_probe x-ray
_diffrn_radiation_type MoK\a
_diffrn_radiation_wavelength 0.71075
_diffrn_reflns_av_R_equivalents 0.0449
_diffrn_reflns_av_unetI/netI 0.0271
_diffrn_reflns_Laue_measured_fraction_full 0.998
_diffrn_reflns_Laue_measured_fraction_max 0.999
_diffrn_reflns_limit_h_max 10
_diffrn_reflns_limit_h_min -13
_diffrn_reflns_limit_k_max 22
_diffrn_reflns_limit_k_min -23
_diffrn_reflns_limit_l_max 19
_diffrn_reflns_limit_l_min -19
_diffrn_reflns_number 36950
_diffrn_reflns_point_group_measured_fraction_full 0.998
_diffrn_reflns_point_group_measured_fraction_max 0.999
_diffrn_reflns_theta_full 25.242
_diffrn_reflns_theta_max 27.484
_diffrn_reflns_theta_min 2.925
_diffrn_source 'Rotating Anode'
_diffrn_source_current 55.0
_diffrn_source_power 2.475
_diffrn_source_target Mo
_diffrn_source_type 'Rigaku FRE+'
_diffrn_source_voltage 45.0
_exptl_absorpt_coefficient_mu 1.094
_exptl_absorpt_correction_T_max 1.000
_exptl_absorpt_correction_T_min 0.757
_exptl_absorpt_correction_type multi-scan
_exptl_absorpt_process_details
;
CrystalClear-SM Expert 3.1 b27 (Rigaku, 2013)
;
_exptl_crystal_colour 'Dark Orange'
_exptl_crystal_density_diffrn 1.695
_exptl_crystal_description Blade
_exptl_crystal_F_000 1448
_exptl_crystal_size_max 0.13
_exptl_crystal_size_mid 0.07
_exptl_crystal_size_min 0.01
_refine_diff_density_max 0.654
_refine_diff_density_min -0.334
_refine_diff_density_rms 0.074
_refine_ls_extinction_method none
_refine_ls_goodness_of_fit_ref 0.999
_refine_ls_hydrogen_treatment mixed
_refine_ls_matrix_type full
_refine_ls_number_parameters 460
_refine_ls_number_reflns 6352
_refine_ls_number_restraints 3
_refine_ls_restrained_S_all 1.000
_refine_ls_R_factor_all 0.0460
_refine_ls_R_factor_gt 0.0355
_refine_ls_shift/su_max 0.001
_refine_ls_shift/su_mean 0.000
_refine_ls_structure_factor_coef Fsqd
_refine_ls_weighting_details 'w=1/[\s^2^(Fo^2^)+(0.0583P)^2^+1.5115P] where P=(Fo^2^+2Fc^2^)/3'
_refine_ls_weighting_scheme calc
_refine_ls_wR_factor_gt 0.0905
_refine_ls_wR_factor_ref 0.0963
_reflns_Friedel_coverage 0.000
_reflns_number_gt 5291
_reflns_number_total 6352
_reflns_threshold_expression 'I > 2\s(I)'
_cod_data_source_file d1dt04091j2.cif
_cod_data_source_block 6_2014ncs0429
_cod_depositor_comments
;
The following automatic conversions were performed:

data item '_exptl_absorpt_correction_type' value 'Multi-scan' was
changed to 'multi-scan' in accordance with the
/home/data/users/saulius/crontab/automatic-downloads/rss-feeds/RSC/lib/dictionaries/cif_core.dic
dictionary named 'cif_core.dic' version 2.4.2 last updated on
2011-04-26.

Automatic conversion script
Id: cif_fix_values 7556 2019-12-06 15:28:31Z antanas 
;
_cod_database_code 7709468
_shelx_space_group_comment
;
The symmetry employed for this shelxl refinement is uniquely defined
by the following loop, which should always be used as a source of
symmetry information in preference to the above space-group names.
They are only intended as comments.
;
_shelx_estimated_absorpt_t_max 0.989
_shelx_estimated_absorpt_t_min 0.871
_olex2_refinement_description
;
1. Fixed Uiso
 At 1.2 times of:
  All C(H) groups
2. Restrained distances
 N4-H4A = N24-H24A
 0.88 with sigma of 0.02
 C22-C23 \\sim C22-C223
 with sigma of 0.02
3. Others
 Sof(C223)=Sof(C224)=Sof(H224)=Sof(C225)=Sof(H225)=Sof(C226)=Sof(H226)=
 Sof(C227)=Sof(H227)=Sof(C228)=Sof(H228)=1-FVAR(1)
 Sof(C23)=Sof(C24)=Sof(H24)=Sof(C25)=Sof(H25)=Sof(C26)=Sof(H26)=Sof(C27)=
 Sof(H27)=Sof(C28)=Sof(H28)=FVAR(1)
4.a Aromatic/amide H refined with riding coordinates:
 C4(H4), C5(H5), C6(H6), C7(H7), C8(H8), C10(H10), C11(H11), C12(H12),
 C24(H24), C25(H25), C26(H26), C27(H27), C28(H28), C30(H30), C31(H31), C32(H32),
  C224(H224), C225(H225), C226(H226), C227(H227), C228(H228)
4.b Fitted hexagon refined as free rotating group:
 C23(C24,C25,C26,C27,C28), C223(C224,C225,C226,C227,C228)
;
_shelx_shelxl_version_number 2014/7
_olex2_submission_special_instructions 'No special instructions were received'

loop_
_space_group_symop_operation_xyz
'x, y, z'
'-x, y+1/2, -z+1/2'
'-x, -y, -z'
'x, -y-1/2, z-1/2'

loop_
_atom_site_label
_atom_site_type_symbol
_atom_site_fract_x
_atom_site_fract_y
_atom_site_fract_z
_atom_site_U_iso_or_equiv
_atom_site_adp_type
_atom_site_occupancy
_atom_site_site_symmetry_order
_atom_site_calc_flag
_atom_site_refinement_flags_posn
_atom_site_refinement_flags_adp
_atom_site_refinement_flags_occupancy
_atom_site_disorder_assembly
_atom_site_disorder_group
Cu1 Cu 0.58520(3) 0.33483(2) 0.78447(2) 0.02436(9) Uani 1 1 d . . . . .
C1 C 0.6646(2) 0.43837(11) 0.94990(12) 0.0206(4) Uani 1 1 d . . . . .
C2 C 0.7350(2) 0.50672(11) 1.09700(12) 0.0213(4) Uani 1 1 d . . . . .
C3 C 0.8272(2) 0.56410(11) 1.14922(13) 0.0224(4) Uani 1 1 d . . . . .
C4 C 0.7992(2) 0.59184(12) 1.22690(13) 0.0257(4) Uani 1 1 d . . . . .
H4 H 0.7262 0.5725 1.2448 0.031 Uiso 1 1 calc R . . . .
C5 C 0.8776(2) 0.64734(13) 1.27756(14) 0.0302(5) Uani 1 1 d . . . . .
H5 H 0.8584 0.6660 1.3302 0.036 Uiso 1 1 calc R . . . .
C6 C 0.9844(2) 0.67579(13) 1.25158(15) 0.0316(5) Uani 1 1 d . . . . .
H6 H 1.0370 0.7147 1.2856 0.038 Uiso 1 1 calc R . . . .
C7 C 1.0142(2) 0.64723(13) 1.17574(15) 0.0301(5) Uani 1 1 d . . . . .
H7 H 1.0885 0.6660 1.1588 0.036 Uiso 1 1 calc R . . . .
C8 C 0.9366(2) 0.59155(12) 1.12456(13) 0.0256(4) Uani 1 1 d . . . . .
H8 H 0.9576 0.5721 1.0729 0.031 Uiso 1 1 calc R . . . .
C9 C 0.4884(2) 0.34098(11) 0.94831(12) 0.0207(4) Uani 1 1 d . . . . .
C10 C 0.4040(2) 0.32751(11) 1.00134(13) 0.0234(4) Uani 1 1 d . . . . .
H10 H 0.4154 0.3530 1.0571 0.028 Uiso 1 1 calc R . . . .
C11 C 0.3025(2) 0.27583(13) 0.97105(14) 0.0292(5) Uani 1 1 d . . . . .
H11 H 0.2426 0.2658 1.0058 0.035 Uiso 1 1 calc R . . . .
C12 C 0.2892(2) 0.23950(13) 0.89111(15) 0.0296(5) Uani 1 1 d . . . . .
H12 H 0.2201 0.2040 0.8697 0.036 Uiso 1 1 calc R . . . .
C13 C 0.3789(2) 0.25511(12) 0.84093(13) 0.0249(4) Uani 1 1 d . . . . .
N1 N 0.73891(19) 0.49098(10) 1.00981(11) 0.0211(3) Uani 1 1 d . . . . .
N2 N 0.58882(18) 0.39371(10) 0.98413(11) 0.0219(3) Uani 1 1 d . . . . .
N3 N 0.47806(17) 0.30560(10) 0.86906(10) 0.0212(3) Uani 1 1 d . . . . .
N4 N 0.3696(2) 0.21765(11) 0.76300(12) 0.0291(4) Uani 1 1 d D . . . .
O1 O 0.65378(16) 0.47519(9) 1.12871(9) 0.0274(3) Uani 1 1 d . . . . .
S1 S 0.68147(6) 0.43989(3) 0.84492(3) 0.03057(14) Uani 1 1 d . . . . .
C21 C 0.6426(2) 0.30178(11) 0.59529(12) 0.0214(4) Uani 1 1 d . . . . .
C22 C 0.4387(2) 0.37806(12) 0.57828(13) 0.0246(4) Uani 1 1 d D . . . .
C23 C 0.3540(4) 0.4279(2) 0.5115(2) 0.022(2) Uani 0.486(10) 1 d D . P A 1
C24 C 0.2240(4) 0.4363(3) 0.5154(3) 0.0324(16) Uani 0.486(10) 1 d G . P A 1
H24 H 0.1974 0.4150 0.5640 0.039 Uiso 0.486(10) 1 calc R . P A 1
C25 C 0.1328(3) 0.4760(4) 0.4480(4) 0.0406(16) Uani 0.486(10) 1 d G . P A 1
H25 H 0.0439 0.4817 0.4507 0.049 Uiso 0.486(10) 1 calc R . P A 1
C26 C 0.1716(4) 0.5071(2) 0.3768(3) 0.034(3) Uani 0.486(10) 1 d G . P A 1
H26 H 0.1093 0.5342 0.3308 0.040 Uiso 0.486(10) 1 calc R . P A 1
C27 C 0.3017(5) 0.4987(3) 0.3729(3) 0.0334(14) Uani 0.486(10) 1 d G . P A 1
H27 H 0.3282 0.5200 0.3243 0.040 Uiso 0.486(10) 1 calc R . P A 1
C28 C 0.3929(4) 0.4591(3) 0.4403(3) 0.0271(12) Uani 0.486(10) 1 d G . P A 1
H28 H 0.4817 0.4533 0.4376 0.033 Uiso 0.486(10) 1 calc R . P A 1
C29 C 0.7572(2) 0.31695(12) 0.47318(13) 0.0241(4) Uani 1 1 d . . . . .
C30 C 0.8778(2) 0.30281(13) 0.45761(15) 0.0296(5) Uani 1 1 d . . . . .
H30 H 0.9418 0.2707 0.4957 0.035 Uiso 1 1 calc R . . . .
C31 C 0.9010(3) 0.33819(13) 0.38274(15) 0.0322(5) Uani 1 1 d . . . . .
H31 H 0.9835 0.3309 0.3698 0.039 Uiso 1 1 calc R . . . .
C32 C 0.8069(2) 0.38319(12) 0.32785(13) 0.0275(4) Uani 1 1 d . . . . .
H32 H 0.8233 0.4077 0.2773 0.033 Uiso 1 1 calc R . . . .
C33 C 0.6853(2) 0.39227(14) 0.34798(13) 0.0299(5) Uani 1 1 d . . . . .
N21 N 0.54856(19) 0.35264(10) 0.55346(11) 0.0239(4) Uani 1 1 d . . . . .
N22 N 0.73264(19) 0.28491(10) 0.55102(11) 0.0231(4) Uani 1 1 d . . . . .
N23 N 0.66155(19) 0.35952(12) 0.42070(11) 0.0297(4) Uani 1 1 d . . . . .
N24 N 0.5862(3) 0.43481(16) 0.29569(14) 0.0467(6) Uani 1 1 d D . . . .
O21 O 0.41610(17) 0.36297(9) 0.64978(10) 0.0305(3) Uani 1 1 d . . . . .
S21 S 0.65607(6) 0.25629(3) 0.69374(3) 0.02480(12) Uani 1 1 d . . . . .
C223 C 0.3382(4) 0.4235(2) 0.5048(2) 0.026(2) Uani 0.514(10) 1 d D . P A 2
C224 C 0.2412(5) 0.4633(3) 0.5308(2) 0.0259(13) Uani 0.514(10) 1 d G . P A 2
H224 H 0.2360 0.4600 0.5913 0.031 Uiso 0.514(10) 1 calc R . P A 2
C225 C 0.1518(4) 0.5078(3) 0.4683(3) 0.0306(12) Uani 0.514(10) 1 d G . P A 2
H225 H 0.0855 0.5350 0.4860 0.037 Uiso 0.514(10) 1 calc R . P A 2
C226 C 0.1595(4) 0.5126(2) 0.3797(2) 0.038(3) Uani 0.514(10) 1 d G . P A 2
H226 H 0.0984 0.5431 0.3370 0.045 Uiso 0.514(10) 1 calc R . P A 2
C227 C 0.2565(5) 0.4728(3) 0.3538(2) 0.0339(14) Uani 0.514(10) 1 d G . P A 2
H227 H 0.2617 0.4761 0.2933 0.041 Uiso 0.514(10) 1 calc R . P A 2
C228 C 0.3458(5) 0.4283(3) 0.4163(3) 0.0328(14) Uani 0.514(10) 1 d G . P A 2
H228 H 0.4121 0.4011 0.3985 0.039 Uiso 0.514(10) 1 calc R . P A 2
Cl41 Cl 0.03506(5) 0.36802(3) 0.12743(3) 0.02371(11) Uani 1 1 d . . . . .
O41 O 0.0814(3) 0.37635(14) 0.22311(12) 0.0649(7) Uani 1 1 d . . . . .
O42 O 0.10988(19) 0.30914(10) 0.10130(12) 0.0395(4) Uani 1 1 d . . . . .
O43 O 0.05209(19) 0.43632(9) 0.08396(12) 0.0376(4) Uani 1 1 d . . . . .
O44 O -0.10327(18) 0.34864(10) 0.10144(14) 0.0430(4) Uani 1 1 d . . . . .
H4A H 0.297(2) 0.1957(15) 0.7371(17) 0.034(7) Uiso 1 1 d D . . . .
H21 H 0.555(3) 0.3658(16) 0.502(2) 0.043(8) Uiso 1 1 d . . . . .
H22 H 0.786(3) 0.2525(15) 0.5755(18) 0.027(7) Uiso 1 1 d . . . . .
H1 H 0.789(3) 0.5149(16) 0.9903(19) 0.036(7) Uiso 1 1 d . . . . .
H2 H 0.594(3) 0.4058(16) 1.035(2) 0.041(8) Uiso 1 1 d . . . . .
H4B H 0.416(3) 0.2352(16) 0.731(2) 0.039(8) Uiso 1 1 d . . . . .
H24A H 0.597(3) 0.4501(17) 0.2460(16) 0.054(9) Uiso 1 1 d D . . . .
H24B H 0.510(5) 0.431(3) 0.298(3) 0.093(15) Uiso 1 1 d . . . . .

loop_
_atom_site_aniso_label
_atom_site_aniso_U_11
_atom_site_aniso_U_22
_atom_site_aniso_U_33
_atom_site_aniso_U_23
_atom_site_aniso_U_13
_atom_site_aniso_U_12
Cu1 0.02629(15) 0.03175(16) 0.01659(12) -0.00193(9) 0.00858(10) -0.00281(10)
C1 0.0218(10) 0.0219(10) 0.0184(8) 0.0017(7) 0.0062(7) 0.0017(8)
C2 0.0250(10) 0.0216(10) 0.0181(8) 0.0022(7) 0.0073(7) 0.0047(8)
C3 0.0250(11) 0.0219(10) 0.0195(8) 0.0022(7) 0.0053(7) 0.0046(8)
C4 0.0307(12) 0.0260(10) 0.0206(9) 0.0017(7) 0.0079(8) 0.0041(9)
C5 0.0384(13) 0.0291(11) 0.0206(9) -0.0020(8) 0.0044(8) 0.0073(10)
C6 0.0304(12) 0.0284(11) 0.0291(10) -0.0040(8) -0.0027(9) 0.0012(9)
C7 0.0253(12) 0.0297(11) 0.0332(11) 0.0013(9) 0.0049(9) -0.0008(9)
C8 0.0272(11) 0.0253(10) 0.0245(9) -0.0005(8) 0.0079(8) 0.0029(8)
C9 0.0207(10) 0.0242(10) 0.0171(8) 0.0045(7) 0.0051(7) 0.0033(8)
C10 0.0249(11) 0.0266(10) 0.0205(9) 0.0024(7) 0.0092(8) 0.0035(8)
C11 0.0257(11) 0.0377(12) 0.0265(10) 0.0043(8) 0.0110(8) -0.0005(9)
C12 0.0221(11) 0.0374(12) 0.0293(10) 0.0008(9) 0.0073(8) -0.0057(9)
C13 0.0224(11) 0.0304(11) 0.0200(9) 0.0024(7) 0.0029(8) 0.0011(8)
N1 0.0253(9) 0.0227(9) 0.0177(7) 0.0006(6) 0.0099(6) -0.0021(7)
N2 0.0258(9) 0.0261(9) 0.0151(7) 0.0007(6) 0.0079(6) -0.0015(7)
N3 0.0208(9) 0.0258(9) 0.0164(7) 0.0024(6) 0.0042(6) 0.0014(7)
N4 0.0262(10) 0.0367(11) 0.0236(9) -0.0049(7) 0.0058(7) -0.0076(8)
O1 0.0328(9) 0.0335(8) 0.0191(6) -0.0008(6) 0.0123(6) -0.0051(7)
S1 0.0414(3) 0.0358(3) 0.0186(2) -0.00321(19) 0.0153(2) -0.0126(2)
C21 0.0264(11) 0.0210(10) 0.0179(8) -0.0031(7) 0.0079(7) -0.0035(8)
C22 0.0312(12) 0.0236(10) 0.0212(9) -0.0008(7) 0.0110(8) 0.0006(8)
C23 0.026(3) 0.028(5) 0.018(3) -0.008(3) 0.013(2) 0.000(3)
C24 0.033(3) 0.036(4) 0.029(3) 0.002(3) 0.010(2) 0.004(3)
C25 0.031(3) 0.046(4) 0.043(3) -0.002(3) 0.008(2) 0.012(3)
C26 0.045(5) 0.036(5) 0.013(4) 0.003(3) -0.002(3) 0.008(4)
C27 0.045(4) 0.030(3) 0.024(2) 0.005(2) 0.008(2) 0.000(3)
C28 0.032(3) 0.025(3) 0.025(2) 0.0028(19) 0.009(2) 0.000(2)
C29 0.0270(11) 0.0279(10) 0.0187(9) -0.0029(7) 0.0088(8) -0.0035(8)
C30 0.0310(12) 0.0315(12) 0.0291(10) 0.0022(8) 0.0132(9) 0.0050(9)
C31 0.0336(13) 0.0365(13) 0.0333(11) 0.0002(9) 0.0204(10) 0.0034(10)
C32 0.0324(12) 0.0317(11) 0.0218(9) -0.0010(8) 0.0131(8) -0.0038(9)
C33 0.0289(12) 0.0422(13) 0.0194(9) 0.0017(8) 0.0084(8) -0.0026(10)
N21 0.0303(10) 0.0265(9) 0.0177(7) 0.0024(6) 0.0113(7) 0.0010(7)
N22 0.0244(9) 0.0272(9) 0.0182(7) 0.0019(6) 0.0071(7) 0.0008(8)
N23 0.0268(10) 0.0445(11) 0.0186(8) 0.0046(7) 0.0079(7) 0.0002(8)
N24 0.0348(13) 0.0828(19) 0.0265(10) 0.0248(11) 0.0150(9) 0.0138(12)
O21 0.0356(9) 0.0388(9) 0.0207(7) 0.0056(6) 0.0138(6) 0.0079(7)
S21 0.0307(3) 0.0277(3) 0.0173(2) 0.00274(17) 0.00899(19) 0.0023(2)
C223 0.035(4) 0.015(4) 0.024(3) 0.006(3) 0.001(3) -0.003(3)
C224 0.029(3) 0.022(3) 0.026(2) -0.0074(18) 0.0066(19) 0.000(2)
C225 0.028(3) 0.024(3) 0.037(3) -0.006(2) 0.005(2) 0.002(2)
C226 0.029(4) 0.024(5) 0.055(6) 0.004(4) 0.005(4) 0.003(4)
C227 0.033(3) 0.038(3) 0.032(3) 0.016(2) 0.010(2) 0.000(3)
C228 0.031(3) 0.040(3) 0.029(2) 0.010(2) 0.012(2) 0.009(3)
Cl41 0.0255(3) 0.0272(3) 0.0188(2) 0.00167(17) 0.00687(17) 0.00146(19)
O41 0.0904(18) 0.0791(16) 0.0191(8) -0.0018(9) 0.0054(9) 0.0146(13)
O42 0.0369(10) 0.0354(9) 0.0482(10) 0.0008(7) 0.0153(8) 0.0096(8)
O43 0.0444(11) 0.0275(9) 0.0469(10) 0.0039(7) 0.0225(8) -0.0026(7)
O44 0.0274(10) 0.0308(9) 0.0705(13) 0.0041(8) 0.0134(9) 0.0005(7)

loop_
_atom_type_symbol
_atom_type_description
_atom_type_scat_dispersion_real
_atom_type_scat_dispersion_imag
_atom_type_scat_source
C C 0.0033 0.0016 'International Tables Vol C Tables 4.2.6.8 and 6.1.1.4'
H H 0.0000 0.0000 'International Tables Vol C Tables 4.2.6.8 and 6.1.1.4'
Cl Cl 0.1484 0.1585 'International Tables Vol C Tables 4.2.6.8 and 6.1.1.4'
Cu Cu 0.3201 1.2651 'International Tables Vol C Tables 4.2.6.8 and 6.1.1.4'
N N 0.0061 0.0033 'International Tables Vol C Tables 4.2.6.8 and 6.1.1.4'
O O 0.0106 0.0060 'International Tables Vol C Tables 4.2.6.8 and 6.1.1.4'
S S 0.1246 0.1234 'International Tables Vol C Tables 4.2.6.8 and 6.1.1.4'

loop_
_geom_angle_atom_site_label_1
_geom_angle_atom_site_label_2
_geom_angle_atom_site_label_3
_geom_angle
_geom_angle_site_symmetry_1
_geom_angle_site_symmetry_3
_geom_angle_publ_flag
N3 Cu1 S1 102.76(5) . . ?
N3 Cu1 O21 101.80(6) . . ?
N3 Cu1 S21 125.50(5) . . ?
S1 Cu1 O21 109.06(5) . . ?
S1 Cu1 S21 126.94(2) . . ?
S21 Cu1 O21 83.50(4) . . ?
N1 C1 S1 115.85(15) . . ?
N2 C1 N1 115.32(16) . . ?
N2 C1 S1 128.82(15) . . ?
N1 C2 C3 118.27(18) . . ?
O1 C2 C3 121.39(17) . . ?
O1 C2 N1 120.30(19) . . ?
C4 C3 C2 116.57(19) . . ?
C8 C3 C2 123.84(18) . . ?
C8 C3 C4 119.6(2) . . ?
C3 C4 H4 119.9 . . ?
C5 C4 C3 120.2(2) . . ?
C5 C4 H4 119.9 . . ?
C4 C5 H5 120.0 . . ?
C4 C5 C6 120.1(2) . . ?
C6 C5 H5 120.0 . . ?
C5 C6 H6 120.1 . . ?
C5 C6 C7 119.9(2) . . ?
C7 C6 H6 120.1 . . ?
C6 C7 H7 119.7 . . ?
C8 C7 C6 120.5(2) . . ?
C8 C7 H7 119.7 . . ?
C3 C8 H8 120.1 . . ?
C7 C8 C3 119.7(2) . . ?
C7 C8 H8 120.1 . . ?
C10 C9 N2 114.75(17) . . ?
N3 C9 C10 123.28(19) . . ?
N3 C9 N2 121.96(18) . . ?
C9 C10 H10 120.8 . . ?
C9 C10 C11 118.42(19) . . ?
C11 C10 H10 120.8 . . ?
C10 C11 H11 120.2 . . ?
C12 C11 C10 119.6(2) . . ?
C12 C11 H11 120.2 . . ?
C11 C12 H12 120.4 . . ?
C11 C12 C13 119.2(2) . . ?
C13 C12 H12 120.4 . . ?
N3 C13 C12 122.06(19) . . ?
N4 C13 C12 119.8(2) . . ?
N4 C13 N3 118.1(2) . . ?
C1 N1 H1 115(2) . . ?
C2 N1 C1 128.01(18) . . ?
C2 N1 H1 117(2) . . ?
C1 N2 C9 135.27(17) . . ?
C1 N2 H2 110(2) . . ?
C9 N2 H2 113(2) . . ?
C9 N3 Cu1 122.97(14) . . ?
C9 N3 C13 117.42(17) . . ?
C13 N3 Cu1 119.04(13) . . ?
C13 N4 H4A 118.4(19) . . ?
C13 N4 H4B 115(2) . . ?
H4A N4 H4B 119(3) . . ?
C1 S1 Cu1 103.41(7) . . ?
N21 C21 S21 127.70(16) . . ?
N22 C21 N21 115.36(17) . . ?
N22 C21 S21 116.92(16) . . ?
N21 C22 C23 113.2(2) . . ?
N21 C22 C223 114.8(2) . . ?
O21 C22 C23 122.5(2) . . ?
O21 C22 N21 124.3(2) . . ?
O21 C22 C223 120.8(2) . . ?
C24 C23 C22 116.4(3) . . ?
C24 C23 C28 120.0 . . ?
C28 C23 C22 123.1(3) . . ?
C23 C24 H24 120.0 . . ?
C23 C24 C25 120.0 . . ?
C25 C24 H24 120.0 . . ?
C24 C25 H25 120.0 . . ?
C26 C25 C24 120.0 . . ?
C26 C25 H25 120.0 . . ?
C25 C26 H26 120.0 . . ?
C25 C26 C27 120.0 . . ?
C27 C26 H26 120.0 . . ?
C26 C27 H27 120.0 . . ?
C26 C27 C28 120.0 . . ?
C28 C27 H27 120.0 . . ?
C23 C28 H28 120.0 . . ?
C27 C28 C23 120.0 . . ?
C27 C28 H28 120.0 . . ?
C30 C29 N22 117.9(2) . . ?
N23 C29 C30 124.76(19) . . ?
N23 C29 N22 117.30(19) . . ?
C29 C30 H30 121.8 . . ?
C29 C30 C31 116.3(2) . . ?
C31 C30 H30 121.8 . . ?
C30 C31 H31 119.5 . . ?
C32 C31 C30 121.0(2) . . ?
C32 C31 H31 119.5 . . ?
C31 C32 H32 120.8 . . ?
C31 C32 C33 118.3(2) . . ?
C33 C32 H32 120.8 . . ?
N23 C33 C32 121.7(2) . . ?
N23 C33 N24 116.6(2) . . ?
N24 C33 C32 121.7(2) . . ?
C21 N21 C22 129.39(17) . . ?
C21 N21 H21 113(2) . . ?
C22 N21 H21 117(2) . . ?
C21 N22 C29 131.20(19) . . ?
C21 N22 H22 114.1(18) . . ?
C29 N22 H22 114.6(18) . . ?
C29 N23 C33 117.89(19) . . ?
C33 N24 H24A 116(2) . . ?
C33 N24 H24B 122(3) . . ?
H24A N24 H24B 116(4) . . ?
C22 O21 Cu1 123.26(15) . . ?
C21 S21 Cu1 107.22(7) . . ?
C224 C223 C22 117.6(3) . . ?
C224 C223 C228 120.0 . . ?
C228 C223 C22 122.3(3) . . ?
C223 C224 H224 120.0 . . ?
C225 C224 C223 120.0 . . ?
C225 C224 H224 120.0 . . ?
C224 C225 H225 120.0 . . ?
C224 C225 C226 120.0 . . ?
C226 C225 H225 120.0 . . ?
C225 C226 H226 120.0 . . ?
C227 C226 C225 120.0 . . ?
C227 C226 H226 120.0 . . ?
C226 C227 H227 120.0 . . ?
C228 C227 C226 120.0 . . ?
C228 C227 H227 120.0 . . ?
C223 C228 H228 120.0 . . ?
C227 C228 C223 120.0 . . ?
C227 C228 H228 120.0 . . ?
O41 Cl41 O42 108.23(13) . . ?
O41 Cl41 O43 110.09(13) . . ?
O41 Cl41 O44 109.67(15) . . ?
O43 Cl41 O42 110.28(11) . . ?
O43 Cl41 O44 109.09(11) . . ?
O44 Cl41 O42 109.47(11) . . ?

loop_
_geom_bond_atom_site_label_1
_geom_bond_atom_site_label_2
_geom_bond_distance
_geom_bond_site_symmetry_2
_geom_bond_publ_flag
Cu1 N3 2.0148(17) . ?
Cu1 S1 2.2127(6) . ?
Cu1 O21 2.3703(16) . ?
Cu1 S21 2.2515(6) . ?
C1 N1 1.393(3) . ?
C1 N2 1.337(3) . ?
C1 S1 1.6746(19) . ?
C2 C3 1.482(3) . ?
C2 N1 1.383(2) . ?
C2 O1 1.232(3) . ?
C3 C4 1.400(3) . ?
C3 C8 1.396(3) . ?
C4 H4 0.9500 . ?
C4 C5 1.382(3) . ?
C5 H5 0.9500 . ?
C5 C6 1.388(4) . ?
C6 H6 0.9500 . ?
C6 C7 1.389(3) . ?
C7 H7 0.9500 . ?
C7 C8 1.384(3) . ?
C8 H8 0.9500 . ?
C9 C10 1.384(3) . ?
C9 N2 1.406(3) . ?
C9 N3 1.352(2) . ?
C10 H10 0.9500 . ?
C10 C11 1.389(3) . ?
C11 H11 0.9500 . ?
C11 C12 1.364(3) . ?
C12 H12 0.9500 . ?
C12 C13 1.404(3) . ?
C13 N3 1.354(3) . ?
C13 N4 1.354(3) . ?
N1 H1 0.80(3) . ?
N2 H2 0.80(3) . ?
N4 H4A 0.851(17) . ?
N4 H4B 0.84(3) . ?
C21 N21 1.363(3) . ?
C21 N22 1.346(3) . ?
C21 S21 1.6910(19) . ?
C22 C23 1.458(4) . ?
C22 N21 1.389(3) . ?
C22 O21 1.220(2) . ?
C22 C223 1.542(4) . ?
C23 C24 1.3900 . ?
C23 C28 1.3900 . ?
C24 H24 0.9500 . ?
C24 C25 1.3900 . ?
C25 H25 0.9500 . ?
C25 C26 1.3900 . ?
C26 H26 0.9500 . ?
C26 C27 1.3900 . ?
C27 H27 0.9500 . ?
C27 C28 1.3900 . ?
C28 H28 0.9500 . ?
C29 C30 1.376(3) . ?
C29 N22 1.416(2) . ?
C29 N23 1.335(3) . ?
C30 H30 0.9500 . ?
C30 C31 1.396(3) . ?
C31 H31 0.9500 . ?
C31 C32 1.366(3) . ?
C32 H32 0.9500 . ?
C32 C33 1.404(3) . ?
C33 N23 1.348(3) . ?
C33 N24 1.355(3) . ?
N21 H21 0.85(3) . ?
N22 H22 0.82(3) . ?
N24 H24A 0.848(18) . ?
N24 H24B 0.81(5) . ?
C223 C224 1.3900 . ?
C223 C228 1.3900 . ?
C224 H224 0.9500 . ?
C224 C225 1.3900 . ?
C225 H225 0.9500 . ?
C225 C226 1.3900 . ?
C226 H226 0.9500 . ?
C226 C227 1.3900 . ?
C227 H227 0.9500 . ?
C227 C228 1.3900 . ?
C228 H228 0.9500 . ?
Cl41 O41 1.4224(18) . ?
Cl41 O42 1.4382(18) . ?
Cl41 O43 1.4298(17) . ?
Cl41 O44 1.4341(19) . ?

loop_
_geom_hbond_atom_site_label_D
_geom_hbond_atom_site_label_H
_geom_hbond_atom_site_label_A
_geom_hbond_distance_DH
_geom_hbond_distance_HA
_geom_hbond_distance_DA
_geom_hbond_angle_DHA
_geom_hbond_site_symmetry_A
N4 H4A O41 0.851(17) 2.56(2) 3.361(3) 158(2) 4_566
N4 H4A O42 0.851(17) 2.43(2) 3.164(3) 145(2) 4_566
N21 H21 N23 0.85(3) 1.90(3) 2.639(2) 145(3) .
N22 H22 O44 0.82(3) 2.13(3) 2.921(3) 163(2) 4_666
N1 H1 O43 0.80(3) 2.43(3) 3.221(2) 168(3) 3_666
N2 H2 O1 0.80(3) 1.87(3) 2.586(2) 148(3) .
N4 H4B O21 0.84(3) 2.61(3) 3.246(3) 133(3) .
N4 H4B S21 0.84(3) 2.76(3) 3.529(2) 152(3) .
N24 H24A O1 0.848(18) 2.105(19) 2.943(2) 169(3) 1_554

loop_
_geom_torsion_atom_site_label_1
_geom_torsion_atom_site_label_2
_geom_torsion_atom_site_label_3
_geom_torsion_atom_site_label_4
_geom_torsion
_geom_torsion_site_symmetry_1
_geom_torsion_site_symmetry_2
_geom_torsion_site_symmetry_3
_geom_torsion_site_symmetry_4
_geom_torsion_publ_flag
C2 C3 C4 C5 -177.73(19) . . . . ?
C2 C3 C8 C7 177.57(19) . . . . ?
C3 C2 N1 C1 178.19(19) . . . . ?
C3 C4 C5 C6 0.0(3) . . . . ?
C4 C3 C8 C7 -1.7(3) . . . . ?
C4 C5 C6 C7 -1.5(3) . . . . ?
C5 C6 C7 C8 1.3(3) . . . . ?
C6 C7 C8 C3 0.2(3) . . . . ?
C8 C3 C4 C5 1.6(3) . . . . ?
C9 C10 C11 C12 0.6(3) . . . . ?
C10 C9 N2 C1 -157.4(2) . . . . ?
C10 C9 N3 Cu1 171.74(15) . . . . ?
C10 C9 N3 C13 0.6(3) . . . . ?
C10 C11 C12 C13 0.0(3) . . . . ?
C11 C12 C13 N3 -0.4(3) . . . . ?
C11 C12 C13 N4 177.8(2) . . . . ?
C12 C13 N3 Cu1 -171.41(16) . . . . ?
C12 C13 N3 C9 0.1(3) . . . . ?
N1 C1 N2 C9 170.4(2) . . . . ?
N1 C1 S1 Cu1 168.01(14) . . . . ?
N1 C2 C3 C4 164.69(18) . . . . ?
N1 C2 C3 C8 -14.6(3) . . . . ?
N2 C1 N1 C2 -6.1(3) . . . . ?
N2 C1 S1 Cu1 -12.4(2) . . . . ?
N2 C9 C10 C11 -179.68(18) . . . . ?
N2 C9 N3 Cu1 -9.6(3) . . . . ?
N2 C9 N3 C13 179.21(18) . . . . ?
N3 C9 C10 C11 -0.9(3) . . . . ?
N3 C9 N2 C1 23.8(4) . . . . ?
N4 C13 N3 Cu1 10.3(3) . . . . ?
N4 C13 N3 C9 -178.13(18) . . . . ?
O1 C2 C3 C4 -13.1(3) . . . . ?
O1 C2 C3 C8 167.7(2) . . . . ?
O1 C2 N1 C1 -4.0(3) . . . . ?
S1 C1 N1 C2 173.52(16) . . . . ?
S1 C1 N2 C9 -9.2(4) . . . . ?
C22 C23 C24 C25 -172.7(4) . . . . ?
C22 C23 C28 C27 172.2(4) . . . . ?
C22 C223 C224 C225 177.1(4) . . . . ?
C22 C223 C228 C227 -176.9(4) . . . . ?
C23 C22 N21 C21 -174.7(3) . . . . ?
C23 C22 O21 Cu1 -149.6(2) . . . . ?
C23 C24 C25 C26 0.0 . . . . ?
C24 C23 C28 C27 0.0 . . . . ?
C24 C25 C26 C27 0.0 . . . . ?
C25 C26 C27 C28 0.0 . . . . ?
C26 C27 C28 C23 0.0 . . . . ?
C28 C23 C24 C25 0.0 . . . . ?
C29 C30 C31 C32 -1.1(3) . . . . ?
C30 C29 N22 C21 162.0(2) . . . . ?
C30 C29 N23 C33 -1.3(3) . . . . ?
C30 C31 C32 C33 -0.8(3) . . . . ?
C31 C32 C33 N23 1.8(3) . . . . ?
C31 C32 C33 N24 -178.7(2) . . . . ?
C32 C33 N23 C29 -0.8(3) . . . . ?
N21 C21 N22 C29 8.4(3) . . . . ?
N21 C21 S21 Cu1 -33.9(2) . . . . ?
N21 C22 C23 C24 159.8(3) . . . . ?
N21 C22 C23 C28 -12.7(4) . . . . ?
N21 C22 O21 Cu1 27.7(3) . . . . ?
N21 C22 C223 C224 -167.1(3) . . . . ?
N21 C22 C223 C228 9.9(4) . . . . ?
N22 C21 N21 C22 175.6(2) . . . . ?
N22 C21 S21 Cu1 148.00(14) . . . . ?
N22 C29 C30 C31 -177.0(2) . . . . ?
N22 C29 N23 C33 177.94(19) . . . . ?
N23 C29 C30 C31 2.2(3) . . . . ?
N23 C29 N22 C21 -17.3(3) . . . . ?
N24 C33 N23 C29 179.6(2) . . . . ?
O21 C22 C23 C24 -22.6(5) . . . . ?
O21 C22 C23 C28 164.9(3) . . . . ?
O21 C22 N21 C21 7.8(4) . . . . ?
O21 C22 C223 C224 17.0(5) . . . . ?
O21 C22 C223 C228 -165.9(3) . . . . ?
S21 C21 N21 C22 -2.5(3) . . . . ?
S21 C21 N22 C29 -173.21(17) . . . . ?
C223 C22 N21 C21 -168.0(3) . . . . ?
C223 C22 O21 Cu1 -156.8(2) . . . . ?
C223 C224 C225 C226 0.0 . . . . ?
C224 C223 C228 C227 0.0 . . . . ?
C224 C225 C226 C227 0.0 . . . . ?
C225 C226 C227 C228 0.0 . . . . ?
C226 C227 C228 C223 0.0 . . . . ?
C228 C223 C224 C225 0.0 . . . . ?
